data_2207687
loop_
_publ_author_name
'Tobias van Almsick'
'William S. Sheldrick'

_publ_section_title
;
 Tricaesium tetraselenidoarsenate(V) monohydrate
;
_journal_coeditor_code WM6117
_journal_issue 12
_journal_name_full 'Acta Crystallographica Section E'
_journal_page_first i280
_journal_page_last i281
_journal_paper_doi 10.1107/S1600536805038055
_journal_volume 61
_journal_year 2005
_chemical_formula_iupac 'Cs3 As Se4 , H2 O'
_chemical_formula_moiety 'As Se4 , H2 O , 3(Cs)'
_chemical_formula_structural 'Cs3 As Se4 , H2 O'
_chemical_formula_sum 'As Cs3 H2 O Se4'
_chemical_formula_weight 807.51
_chemical_name_systematic
;
Tricaesium tetraselenidoarsenate(V) monohydrate
;
_space_group_IT_number 14
_symmetry_cell_setting monoclinic
_symmetry_space_group_name_Hall '-P 2yn'
_symmetry_space_group_name_H-M 'P 1 21/n 1'
_atom_sites_solution_primary direct
_atom_sites_solution_secondary difmap
_audit_creation_method SHELXL97
_cell_angle_alpha 90.00
_cell_angle_beta 91.73(2)
_cell_angle_gamma 90.00
_cell_formula_units_Z 4
_cell_length_a 9.994(3)
_cell_length_b 10.541(4)
_cell_length_c 12.372(6)
_cell_measurement_reflns_used 18
_cell_measurement_temperature 292(2)
_cell_measurement_theta_max 12.703
_cell_measurement_theta_min 5.507
_cell_volume 1302.8(9)
_computing_cell_refinement R3m/V
_computing_data_collection 'R3m/V (Siemens, 1989)'
_computing_data_reduction 'XDISK (Siemens, 1989)'
_computing_molecular_graphics 'SHELXTL (Sheldrick, 1995)'
_computing_publication_material SHELXL97
_computing_structure_refinement 'SHELXL97 (Sheldrick, 1997)'
_computing_structure_solution 'SHELXS97 (Sheldrick, 1997)'
_diffrn_ambient_temperature 292(2)
_diffrn_measured_fraction_theta_full 0.999
_diffrn_measured_fraction_theta_max 0.999
_diffrn_measurement_device_type 'Siemens P4 four-circle'
_diffrn_measurement_method \w
_diffrn_radiation_monochromator graphite
_diffrn_radiation_source 'fine-focus sealed tube'
_diffrn_radiation_type MoK\a
_diffrn_radiation_wavelength 0.71073
_diffrn_reflns_av_R_equivalents 0.0463
_diffrn_reflns_av_sigmaI/netI 0.0858
_diffrn_reflns_limit_h_max 11
_diffrn_reflns_limit_h_min 0
_diffrn_reflns_limit_k_max 0
_diffrn_reflns_limit_k_min -12
_diffrn_reflns_limit_l_max 14
_diffrn_reflns_limit_l_min -14
_diffrn_reflns_number 2449
_diffrn_reflns_theta_full 25.00
_diffrn_reflns_theta_max 25.00
_diffrn_reflns_theta_min 2.54
_diffrn_standards_decay_% 0.05
_diffrn_standards_interval_count 97
_diffrn_standards_number 3
_exptl_absorpt_coefficient_mu 21.995
_exptl_absorpt_correction_T_max 0.092
_exptl_absorpt_correction_T_min 0.054
_exptl_absorpt_correction_type psi-scan
_exptl_absorpt_process_details '(XPREP in SHELXTL; Sheldrick, 1995)'
_exptl_crystal_colour red
_exptl_crystal_density_diffrn 4.117
_exptl_crystal_density_method 'not measured'
_exptl_crystal_description block
_exptl_crystal_F_000 1376
_exptl_crystal_size_max 0.15
_exptl_crystal_size_mid 0.13
_exptl_crystal_size_min 0.11
_refine_diff_density_max 1.953
_refine_diff_density_min -2.413
_refine_ls_extinction_method none
_refine_ls_goodness_of_fit_ref 1.152
_refine_ls_hydrogen_treatment noref
_refine_ls_matrix_type full
_refine_ls_number_parameters 83
_refine_ls_number_reflns 2295
_refine_ls_number_restraints 0
_refine_ls_restrained_S_all 1.152
_refine_ls_R_factor_all 0.1276
_refine_ls_R_factor_gt 0.0680
_refine_ls_shift/su_max 0.000
_refine_ls_shift/su_mean 0.000
_refine_ls_structure_factor_coef Fsqd
_refine_ls_weighting_details 'w = 1/[\s^2^(Fo^2^)+(0.0949P)^2^] where P = (Fo^2^+2Fc^2^)/3'
_refine_ls_weighting_scheme calc
_refine_ls_wR_factor_gt 0.1646
_refine_ls_wR_factor_ref 0.2014
_reflns_number_gt 1399
_reflns_number_total 2295
_reflns_threshold_expression I>2\s(I)
_cod_data_source_file wm6117.cif
_cod_data_source_block I
_cod_original_sg_symbol_H-M 'P 21/n'
_cod_database_code 2207687
_cod_database_fobs_code 2207687
_cod_depositor_comments
;
 Marking attached hydrogen atoms.

 Antanas Vaitkus,
 2017-03-21
;

loop_
_symmetry_equiv_pos_as_xyz
'x, y, z'
'-x+1/2, y+1/2, -z+1/2'
'-x, -y, -z'
'x-1/2, -y-1/2, z-1/2'

loop_
_atom_site_label
_atom_site_fract_x
_atom_site_fract_y
_atom_site_fract_z
_atom_site_U_iso_or_equiv
_atom_site_adp_type
_atom_site_calc_flag
_atom_site_occupancy
_atom_site_type_symbol
_atom_site_attached_hydrogens
Cs1 0.90925(18) 0.84281(18) 0.21561(13) 0.0415(5) Uani d 1 Cs 0
Cs2 0.28972(18) 1.01905(17) 0.45224(12) 0.0388(5) Uani d 1 Cs 0
Cs3 0.32259(18) 1.06435(17) 0.05415(13) 0.0412(5) Uani d 1 Cs 0
Se1 0.2577(3) 0.7863(3) 0.2325(2) 0.0343(7) Uani d 1 Se 0
Se2 0.5801(3) 0.9712(3) 0.2622(2) 0.0344(7) Uani d 1 Se 0
As 0.4864(2) 0.7707(2) 0.26577(17) 0.0253(6) Uani d 1 As 0
Se3 0.5292(3) 0.6767(3) 0.4324(2) 0.0403(7) Uani d 1 Se 0
Se4 0.5753(3) 0.6496(3) 0.1301(2) 0.0438(8) Uani d 1 Se 0
O 0.378(2) 0.783(2) -0.0614(16) 0.058(6) Uani d 1 O 2

loop_
_atom_site_aniso_label
_atom_site_aniso_U_11
_atom_site_aniso_U_22
_atom_site_aniso_U_33
_atom_site_aniso_U_12
_atom_site_aniso_U_13
_atom_site_aniso_U_23
Cs1 0.0355(10) 0.0511(11) 0.0379(8) 0.0058(9) 0.0011(7) -0.0016(8)
Cs2 0.0458(11) 0.0370(10) 0.0339(8) -0.0006(8) 0.0036(7) -0.0011(7)
Cs3 0.0432(11) 0.0425(10) 0.0379(9) 0.0106(9) 0.0027(7) 0.0011(8)
Se1 0.0236(13) 0.0402(16) 0.0388(14) -0.0019(12) -0.0034(10) -0.0022(12)
Se2 0.0336(16) 0.0277(14) 0.0418(14) -0.0060(12) 0.0017(11) 0.0011(11)
As 0.0246(13) 0.0268(13) 0.0245(11) 0.0032(11) 0.0006(9) 0.0028(10)
Se3 0.0386(16) 0.0531(19) 0.0291(12) -0.0015(14) -0.0034(11) 0.0122(12)
Se4 0.0525(19) 0.0425(17) 0.0370(14) 0.0099(15) 0.0132(12) -0.0046(13)
O 0.076(16) 0.041(13) 0.057(12) -0.010(12) 0.008(11) -0.007(10)

loop_
_atom_type_symbol
_atom_type_description
_atom_type_scat_dispersion_real
_atom_type_scat_dispersion_imag
_atom_type_scat_source
O O 0.0106 0.0060 'International Tables Vol C Tables 4.2.6.8 and 6.1.1.4'
H H 0.0000 0.0000 'International Tables Vol C Tables 4.2.6.8 and 6.1.1.4'
As As 0.0499 2.0058 'International Tables Vol C Tables 4.2.6.8 and 6.1.1.4'
Se Se -0.0929 2.2259 'International Tables Vol C Tables 4.2.6.8 and 6.1.1.4'
Cs Cs -0.3680 2.1192 'International Tables Vol C Tables 4.2.6.8 and 6.1.1.4'

loop_
_geom_angle_atom_site_label_1
_geom_angle_atom_site_label_2
_geom_angle_atom_site_label_3
_geom_angle_site_symmetry_1
_geom_angle_site_symmetry_3
_geom_angle
_geom_angle_publ_flag
O Cs2 Se4 2 4_576 81.8(3) ?
O Cs2 Se1 2 2 65.0(3) ?
Se4 Cs2 Se1 4_576 2 134.25(9) ?
O Cs2 Se1 2 . 141.0(4) ?
Se4 Cs2 Se1 4_576 . 94.74(8) ?
Se1 Cs2 Se1 2 . 92.60(5) ?
O Cs2 Se2 2 3_676 76.9(3) ?
Se4 Cs2 Se2 4_576 3_676 68.32(7) ?
Se1 Cs2 Se2 2 3_676 127.38(8) ?
Se1 Cs2 Se2 . 3_676 137.77(8) ?
O Cs2 Se2 2 . 135.7(4) ?
Se4 Cs2 Se2 4_576 . 142.20(8) ?
Se1 Cs2 Se2 2 . 78.65(7) ?
Se1 Cs2 Se2 . . 60.47(6) ?
Se2 Cs2 Se2 3_676 . 109.66(7) ?
O Cs2 Se3 2 3_676 55.8(4) ?
Se4 Cs2 Se3 4_576 3_676 117.30(8) ?
Se1 Cs2 Se3 2 3_676 69.33(7) ?
Se1 Cs2 Se3 . 3_676 147.55(8) ?
Se2 Cs2 Se3 3_676 3_676 59.33(6) ?
Se2 Cs2 Se3 . 3_676 88.91(7) ?
O Cs2 Se4 2 2 52.3(4) ?
Se4 Cs2 Se4 4_576 2 76.69(8) ?
Se1 Cs2 Se4 2 2 58.34(6) ?
Se1 Cs2 Se4 . 2 89.02(7) ?
Se2 Cs2 Se4 3_676 2 121.40(7) ?
Se2 Cs2 Se4 . 2 126.30(7) ?
Se3 Cs2 Se4 3_676 2 102.60(7) ?
O Cs2 As 2 . 166.5(3) ?
Se4 Cs2 As 4_576 . 109.82(8) ?
Se1 Cs2 As 2 . 101.46(7) ?
Se1 Cs2 As . . 34.55(6) ?
Se2 Cs2 As 3_676 . 113.39(7) ?
Se2 Cs2 As . . 34.08(6) ?
Se3 Cs2 As 3_676 . 120.64(7) ?
Se4 Cs2 As 2 . 122.22(7) ?
Se4 As Se2 . . 109.08(14) yes
Se4 As Se3 . . 110.24(15) yes
Se2 As Se3 . . 110.12(14) yes
Se4 As Se1 . . 108.04(14) yes
Se2 As Se1 . . 109.26(14) yes
Se3 As Se1 . . 110.07(13) yes
Se4 As Cs2 . . 168.14(12) ?
Se2 As Cs2 . . 67.83(9) ?
Se3 As Cs2 . . 81.30(10) ?
Se1 As Cs2 . . 63.94(9) ?
Se4 As Cs3 . . 95.87(10) ?
Se2 As Cs3 . . 58.85(9) ?
Se3 As Cs3 . . 153.89(12) ?
Se1 As Cs3 . . 59.36(9) ?
Cs2 As Cs3 . . 72.62(6) ?
Se4 As Cs1 . . 66.20(10) ?
Se2 As Cs1 . . 56.15(9) ?
Se3 As Cs1 . . 92.73(10) ?
Se1 As Cs1 . . 156.74(11) ?
Cs2 As Cs1 . . 117.34(7) ?
Cs3 As Cs1 . . 98.02(6) ?
Cs1 O Cs3 4_575 . 141.9(7) ?
Cs1 O Cs3 4_575 3_675 96.6(6) ?
Cs3 O Cs3 . 3_675 74.2(4) ?
Cs1 O Cs2 4_575 2_545 93.6(5) ?
Cs3 O Cs2 . 2_545 116.6(6) ?
Cs3 O Cs2 3_675 2_545 142.1(7) ?
O Cs1 Se1 4_676 1_655 90.0(4) ?
O Cs1 Se2 4_676 . 84.4(4) ?
Se1 Cs1 Se2 1_655 . 162.28(8) ?
O Cs1 Se3 4_676 4_675 148.9(4) ?
Se1 Cs1 Se3 1_655 4_675 72.74(7) ?
Se2 Cs1 Se3 . 4_675 119.21(8) ?
O Cs1 Se4 4_676 2_655 85.5(4) ?
Se1 Cs1 Se4 1_655 2_655 95.15(8) ?
Se2 Cs1 Se4 . 2_655 67.70(7) ?
Se3 Cs1 Se4 4_675 2_655 120.91(8) ?
O Cs1 Se2 4_676 2_645 60.7(4) ?
Se1 Cs1 Se2 1_655 2_645 78.64(7) ?
Se2 Cs1 Se2 . 2_645 112.63(7) ?
Se3 Cs1 Se2 4_675 2_645 90.09(7) ?
Se4 Cs1 Se2 2_655 2_645 145.34(7) ?
O Cs1 Se3 4_676 2_655 143.6(4) ?
Se1 Cs1 Se3 1_655 2_655 90.60(7) ?
Se2 Cs1 Se3 . 2_655 84.12(7) ?
Se3 Cs1 Se3 4_675 2_655 64.17(8) ?
Se4 Cs1 Se3 2_655 2_655 58.24(7) ?
Se2 Cs1 Se3 2_645 2_655 154.15(7) ?
O Cs1 Se4 4_676 . 84.9(4) ?
Se1 Cs1 Se4 1_655 . 137.60(8) ?
Se2 Cs1 Se4 . . 58.71(7) ?
Se3 Cs1 Se4 4_675 . 90.72(7) ?
Se4 Cs1 Se4 2_655 . 126.19(6) ?
Se2 Cs1 Se4 2_645 . 62.23(7) ?
Se3 Cs1 Se4 2_655 . 117.39(7) ?
O Cs1 As 4_676 . 70.9(4) ?
Se1 Cs1 As 1_655 . 157.04(8) ?
Se2 Cs1 As . . 32.04(6) ?
Se3 Cs1 As 4_675 . 117.59(7) ?
Se4 Cs1 As 2_655 . 95.90(7) ?
Se2 Cs1 As 2_645 . 80.83(6) ?
Se3 Cs1 As 2_655 . 112.32(7) ?
Se4 Cs1 As . . 31.66(5) ?
Cs3 Cs1 As 3_675 . 68.46(5) ?
O Cs3 O . 3_675 105.8(4) ?
O Cs3 Se1 . 2 157.5(4) ?
O Cs3 Se1 3_675 2 83.7(3) ?
O Cs3 Se2 . . 86.7(4) ?
O Cs3 Se2 3_675 . 61.0(4) ?
Se1 Cs3 Se2 2 . 80.24(7) ?
O Cs3 Se3 . 2 118.1(4) ?
O Cs3 Se3 3_675 2 133.0(4) ?
Se1 Cs3 Se3 2 2 62.15(6) ?
Se2 Cs3 Se3 . 2 133.55(7) ?
O Cs3 Se1 . . 65.9(4) ?
O Cs3 Se1 3_675 . 121.6(4) ?
Se1 Cs3 Se1 2 . 91.72(5) ?
Se2 Cs3 Se1 . . 60.84(6) ?
Se3 Cs3 Se1 2 . 92.42(8) ?
O Cs3 Se4 . 3_675 112.5(4) ?
O Cs3 Se4 3_675 3_675 53.8(4) ?
Se1 Cs3 Se4 2 3_675 89.66(8) ?
Se2 Cs3 Se4 . 3_675 114.69(8) ?
Se3 Cs3 Se4 2 3_675 92.51(8) ?
Se1 Cs3 Se4 . 3_675 174.96(8) ?
O Cs3 Cs3 . 3_675 53.5(4) ?
O Cs3 Cs3 3_675 3_675 52.3(4) ?
O Cs3 Se2 . 3_675 57.4(4) ?
O Cs3 Se2 3_675 3_675 80.4(3) ?
Se1 Cs3 Se2 2 3_675 145.11(8) ?
Se2 Cs3 Se2 . 3_675 117.40(6) ?
Se3 Cs3 Se2 2 3_675 108.99(7) ?
Se1 Cs3 Se2 . 3_675 123.04(7) ?
Se4 Cs3 Se2 3_675 3_675 56.00(6) ?
Cs3 Cs3 Se2 3_675 3_675 54.33(6) ?
O Cs3 Se3 . 4_575 54.8(4) ?
O Cs3 Se3 3_675 4_575 156.4(3) ?
Se1 Cs3 Se3 2 4_575 119.41(7) ?
Se2 Cs3 Se3 . 4_575 124.00(8) ?
Se3 Cs3 Se3 2 4_575 63.28(8) ?
Se1 Cs3 Se3 . 4_575 66.35(7) ?
Se4 Cs3 Se3 3_675 4_575 117.01(8) ?
Cs3 Cs3 Se3 3_675 4_575 106.95(8) ?
Se2 Cs3 Se3 3_675 4_575 77.34(6) ?
Cs1 Cs3 Se3 3_675 4_575 58.36(6) ?
O Cs3 As . . 64.0(4) ?
O Cs3 As 3_675 . 90.3(4) ?
Se1 Cs3 As 2 . 96.23(7) ?
Se2 Cs3 As . . 32.17(6) ?
Se3 Cs3 As 2 . 122.68(7) ?
Se1 Cs3 As . . 32.22(5) ?
Se4 Cs3 As 3_675 . 142.77(7) ?
Cs3 Cs3 As 3_675 . 69.14(6) ?
Se2 Cs3 As 3_675 . 114.62(7) ?
Cs1 Cs3 As 3_675 . 148.18(7) ?
Se3 Cs3 As 4_575 . 91.83(7) ?
As Se1 Cs1 . 1_455 171.20(12) ?
As Se1 Cs3 . 2_545 93.65(10) ?
Cs1 Se1 Cs3 1_455 2_545 85.00(7) ?
As Se1 Cs2 . 2_545 99.51(11) ?
Cs1 Se1 Cs2 1_455 2_545 89.08(7) ?
Cs3 Se1 Cs2 2_545 2_545 86.01(8) ?
As Se1 Cs2 . . 81.50(10) ?
Cs1 Se1 Cs2 1_455 . 89.71(7) ?
Cs3 Se1 Cs2 2_545 . 84.76(7) ?
Cs2 Se1 Cs2 2_545 . 170.77(9) ?
As Se1 Cs3 . . 88.42(10) ?
Cs1 Se1 Cs3 1_455 . 91.21(7) ?
Cs3 Se1 Cs3 2_545 . 168.42(9) ?
Cs2 Se1 Cs3 2_545 . 104.90(8) ?
Cs2 Se1 Cs3 . . 84.28(8) ?
As Se2 Cs1 . . 91.81(11) ?
As Se2 Cs3 . . 88.98(10) ?
Cs1 Se2 Cs3 . . 127.01(8) ?
As Se2 Cs2 . 3_676 97.88(10) ?
Cs1 Se2 Cs2 . 3_676 82.44(7) ?
Cs3 Se2 Cs2 . 3_676 149.71(9) ?
As Se2 Cs2 . . 78.09(9) ?
Cs1 Se2 Cs2 . . 149.07(8) ?
Cs3 Se2 Cs2 . . 82.45(7) ?
Cs2 Se2 Cs2 3_676 . 70.34(7) ?
As Se2 Cs1 . 2_655 156.97(13) ?
Cs1 Se2 Cs1 . 2_655 111.17(7) ?
Cs3 Se2 Cs1 . 2_655 78.56(7) ?
Cs2 Se2 Cs1 3_676 2_655 84.18(6) ?
Cs2 Se2 Cs1 . 2_655 81.09(6) ?
As Se2 Cs3 . 3_675 92.43(10) ?
Cs1 Se2 Cs3 . 3_675 64.43(6) ?
Cs3 Se2 Cs3 . 3_675 62.60(6) ?
Cs2 Se2 Cs3 3_676 3_675 145.60(9) ?
Cs2 Se2 Cs3 . 3_675 144.06(8) ?
Cs1 Se2 Cs3 2_655 3_675 98.74(7) ?
As Se3 Cs3 . 2_545 91.53(10) ?
As Se3 Cs1 . 4_576 143.25(13) ?
Cs3 Se3 Cs1 2_545 4_576 67.09(6) ?
As Se3 Cs2 . 3_676 92.56(11) ?
Cs3 Se3 Cs2 2_545 3_676 132.03(9) ?
Cs1 Se3 Cs2 4_576 3_676 82.07(7) ?
As Se3 Cs1 . 2_645 89.76(11) ?
Cs3 Se3 Cs1 2_545 2_645 84.23(7) ?
Cs1 Se3 Cs1 4_576 2_645 115.83(8) ?
Cs2 Se3 Cs1 3_676 2_645 143.53(9) ?
As Se3 Cs3 . 4_676 134.27(12) ?
Cs3 Se3 Cs3 2_545 4_676 116.72(8) ?
Cs1 Se3 Cs3 4_576 4_676 82.46(6) ?
Cs2 Se3 Cs3 3_676 4_676 93.19(7) ?
Cs1 Se3 Cs3 2_645 4_676 60.73(6) ?
As Se4 Cs2 . 4_675 165.95(14) ?
As Se4 Cs1 . 2_645 96.75(11) ?
Cs2 Se4 Cs1 4_675 2_645 82.47(8) ?
As Se4 Cs3 . 3_675 96.29(12) ?
Cs2 Se4 Cs3 4_675 3_675 81.63(7) ?
Cs1 Se4 Cs3 2_645 3_675 161.31(9) ?
As Se4 Cs2 . 2_545 90.41(11) ?
Cs2 Se4 Cs2 4_675 2_545 103.31(8) ?
Cs1 Se4 Cs2 2_645 2_545 81.74(7) ?
Cs3 Se4 Cs2 3_675 2_545 111.50(8) ?
As Se4 Cs1 . . 82.14(11) ?
Cs2 Se4 Cs1 4_675 . 84.62(8) ?
Cs1 Se4 Cs1 2_645 . 106.33(8) ?
Cs3 Se4 Cs1 3_675 . 62.40(6) ?
Cs2 Se4 Cs1 2_545 . 169.54(9) ?

loop_
_geom_bond_atom_site_label_1
_geom_bond_atom_site_label_2
_geom_bond_site_symmetry_2
_geom_bond_distance
_geom_bond_publ_flag
Cs1 O 4_676 3.09(2) yes
Cs1 Se1 1_655 3.533(3) yes
Cs1 Se2 . 3.620(3) yes
Cs1 Se3 4_675 3.743(3) yes
Cs1 Se4 2_655 3.756(4) yes
Cs1 Se2 2_645 3.928(4) yes
Cs1 Se3 2_655 4.024(4) yes
Cs1 Se4 . 4.024(4) yes
Cs2 O 2 3.54(2) yes
Cs2 Se4 4_576 3.588(3) yes
Cs2 Se1 2 3.650(3) yes
Cs2 Se1 . 3.668(3) yes
Cs2 Se2 3_676 3.729(3) yes
Cs2 Se2 . 3.822(3) yes
Cs2 Se3 3_676 3.929(4) yes
Cs2 Se4 2 4.002(4) yes
Cs3 O . 3.34(2) yes
Cs3 O 3_675 3.39(2) yes
Cs3 Se1 2 3.635(3) yes
Cs3 Se2 . 3.717(3) yes
Cs3 Se3 2 3.718(3) yes
Cs3 Se1 . 3.737(3) yes
Cs3 Se4 3_675 3.933(4) yes
Cs3 Se2 3_675 4.079(3) yes
Cs3 Se3 4_575 4.130(4) yes
As Se4 . 2.308(4) yes
As Se2 . 2.313(4) yes
As Se3 . 2.316(3) yes
As Se1 . 2.316(4) yes
